data_7120264
loop_
_publ_author_name
'Mallov, Ian'
'Johnstone, Tim'
'Burns, Darcy'
'Stephan, Douglas W.'

_publ_section_title
;
 A Model for C-F Activation by Electrophilic Phosphonium Cations
;
_journal_name_full 'Chem. Commun.'
_journal_paper_doi 10.1039/C7CC04057A
_journal_year 2017
_chemical_formula_sum 'C48 H8 B Cl2 F34 P'
_chemical_formula_weight 1343.22
_space_group_crystal_system triclinic
_space_group_IT_number 2
_space_group_name_Hall '-P 1'
_space_group_name_H-M_alt 'P -1'
_symmetry_space_group_name_Hall '-P 1'
_symmetry_space_group_name_H-M 'P -1'
_atom_sites_solution_hydrogens geom
_audit_creation_method SHELXL-2014/7
_cell_angle_alpha 90.302(7)
_cell_angle_beta 97.601(7)
_cell_angle_gamma 99.450(8)
_cell_formula_units_Z 4
_cell_length_a 12.0867(19)
_cell_length_b 14.713(3)
_cell_length_c 27.639(5)
_cell_measurement_reflns_used 2700
_cell_measurement_temperature 150(2)
_cell_measurement_theta_max 20.02
_cell_measurement_theta_min 2.63
_cell_volume 4804.0(15)
_computing_structure_refinement 'SHELXL-2014/7 (Sheldrick, 2014)'
_diffrn_ambient_temperature 150(2)
_diffrn_measured_fraction_theta_full 0.978
_diffrn_measured_fraction_theta_max 0.978
_diffrn_measurement_device_type 'Bruker Kappa APEX II CCD'
_diffrn_radiation_type MoK\a
_diffrn_radiation_wavelength 0.71073
_diffrn_reflns_av_R_equivalents 0.0946
_diffrn_reflns_av_unetI/netI 0.1559
_diffrn_reflns_Laue_measured_fraction_full 0.978
_diffrn_reflns_Laue_measured_fraction_max 0.978
_diffrn_reflns_limit_h_max 13
_diffrn_reflns_limit_h_min -14
_diffrn_reflns_limit_k_max 17
_diffrn_reflns_limit_k_min -17
_diffrn_reflns_limit_l_max 32
_diffrn_reflns_limit_l_min -32
_diffrn_reflns_number 37892
_diffrn_reflns_point_group_measured_fraction_full 0.978
_diffrn_reflns_point_group_measured_fraction_max 0.978
_diffrn_reflns_theta_full 24.407
_diffrn_reflns_theta_max 24.407
_diffrn_reflns_theta_min 0.744
_exptl_absorpt_coefficient_mu 0.340
_exptl_absorpt_correction_T_max 0.7455
_exptl_absorpt_correction_T_min 0.6675
_exptl_absorpt_correction_type multi-scan
_exptl_absorpt_process_details SADABS
_exptl_crystal_colour yellow
_exptl_crystal_density_diffrn 1.857
_exptl_crystal_description needle
_exptl_crystal_F_000 2624
_exptl_crystal_size_max 0.900
_exptl_crystal_size_mid 0.200
_exptl_crystal_size_min 0.200
_refine_diff_density_max 3.362
_refine_diff_density_min -0.876
_refine_diff_density_rms 0.145
_refine_ls_extinction_method none
_refine_ls_goodness_of_fit_ref 1.036
_refine_ls_hydrogen_treatment constr
_refine_ls_matrix_type full
_refine_ls_number_parameters 1569
_refine_ls_number_reflns 15465
_refine_ls_number_restraints 1649
_refine_ls_restrained_S_all 1.028
_refine_ls_R_factor_all 0.2063
_refine_ls_R_factor_gt 0.0976
_refine_ls_shift/su_max 0.000
_refine_ls_shift/su_mean 0.000
_refine_ls_structure_factor_coef Fsqd
_refine_ls_weighting_details 'w=1/[\s^2^(Fo^2^)+(0.1619P)^2^+16.5305P] where P=(Fo^2^+2Fc^2^)/3'
_refine_ls_weighting_scheme calc
_refine_ls_wR_factor_gt 0.2537
_refine_ls_wR_factor_ref 0.3236
_reflns_Friedel_coverage 0.000
_reflns_number_gt 7165
_reflns_number_total 15465
_reflns_threshold_expression 'I > 2\s(I)'
_cod_data_source_file c7cc04057a2.cif
_cod_data_source_block new2
_cod_original_cell_volume 4803.8(14)
_cod_database_code 7120264
_shelx_shelxl_version_number 2014/7
_shelx_space_group_comment
;
The symmetry employed for this shelxl refinement is uniquely defined
by the following loop, which should always be used as a source of
symmetry information in preference to the above space-group names.
They are only intended as comments.
;
_shelx_estimated_absorpt_t_min 0.686
_shelx_estimated_absorpt_t_max 0.935

loop_
_space_group_symop_operation_xyz
'x, y, z'
'-x, -y, -z'

loop_
_atom_site_label
_atom_site_type_symbol
_atom_site_fract_x
_atom_site_fract_y
_atom_site_fract_z
_atom_site_U_iso_or_equiv
_atom_site_adp_type
_atom_site_occupancy
_atom_site_site_symmetry_order
_atom_site_calc_flag
_atom_site_refinement_flags_posn
_atom_site_refinement_flags_adp
_atom_site_refinement_flags_occupancy
_atom_site_disorder_assembly
_atom_site_disorder_group
P001 P 0.2918(2) 0.12493(18) 0.39533(10) 0.0220(6) Uani 1 1 d . U . . .
P002 P 0.9956(2) 0.80804(19) 0.09750(10) 0.0243(6) Uani 1 1 d . U . . .
F004 F 0.9754(4) 0.8584(4) 0.18629(19) 0.0265(13) Uani 1 1 d . U . . .
F005 F 0.1397(4) -0.0340(4) 0.3309(2) 0.0266(13) Uani 1 1 d . U . . .
F006 F 0.8767(4) 0.3522(4) 0.1964(2) 0.0291(14) Uani 1 1 d . U . . .
F007 F 0.7741(5) 0.6455(4) 0.4043(2) 0.0306(14) Uani 1 1 d . U . . .
F008 F 0.9395(4) 0.1803(4) 0.1653(2) 0.0290(14) Uani 1 1 d . U . . .
F009 F 0.6165(5) 0.6566(4) 0.23800(19) 0.0283(14) Uani 1 1 d . U . . .
F00A F 0.5440(4) 0.8753(4) 0.4007(2) 0.0255(13) Uani 1 1 d . U . . .
F00B F 0.3602(5) 0.3241(4) 0.4053(2) 0.0300(14) Uani 1 1 d . U . . .
F00C F 0.7081(5) 0.2843(4) 0.26624(19) 0.0290(14) Uani 1 1 d . U . . .
F00D F 0.7817(4) 0.8830(4) 0.1217(2) 0.0295(14) Uani 1 1 d . U . . .
F00E F 0.6001(4) 0.1127(4) 0.2357(2) 0.0294(14) Uani 1 1 d . U . . .
F00F F 0.3686(5) 0.7664(4) 0.3311(2) 0.0287(14) Uani 1 1 d . U . . .
F00G F 0.7141(4) 0.8339(4) 0.2643(2) 0.0310(14) Uani 1 1 d . U . . .
F101 F 0.2785(5) 0.1512(4) 0.44814(19) 0.0291(14) Uani 1 1 d . U . . .
F00I F 1.1521(5) 0.9676(4) 0.1578(2) 0.0302(14) Uani 1 1 d . U . . .
F00J F 0.5100(4) 0.0555(4) 0.3720(2) 0.0306(14) Uani 1 1 d . U . . .
F100 F 0.9988(5) 0.7760(4) 0.0444(2) 0.0306(14) Uani 1 1 d . U . . .
F00L F 0.7616(4) 0.0800(4) 0.0974(2) 0.0289(14) Uani 1 1 d . U . . .
F00M F 0.5377(5) 0.3165(4) 0.1043(2) 0.0330(15) Uani 1 1 d . U . . .
F00N F 0.4276(5) 0.0291(4) 0.4652(2) 0.0304(14) Uani 1 1 d . U . . .
F00O F 0.9264(5) 0.6091(4) 0.0960(2) 0.0365(15) Uani 1 1 d . U . . .
F00P F 0.4339(5) 0.5977(4) 0.3068(2) 0.0327(14) Uani 1 1 d . U . . .
F00Q F 0.7045(5) 0.0193(4) 0.3046(2) 0.0329(15) Uani 1 1 d . U . . .
F00R F 0.3221(4) 0.0767(4) 0.3081(2) 0.0281(13) Uani 1 1 d . U . . .
F00S F 0.9983(4) 0.9375(4) 0.4061(2) 0.0380(16) Uani 1 1 d . U . . .
F00T F 0.8811(5) 0.7967(4) 0.3528(2) 0.0336(15) Uani 1 1 d . U . . .
F00U F 0.6830(5) 0.2290(4) 0.0443(2) 0.0356(15) Uani 1 1 d . U . . .
F00V F 0.5658(5) 0.4280(4) 0.4007(2) 0.0363(15) Uani 1 1 d . U . . .
F00W F 1.0372(4) 0.0783(4) 0.2302(2) 0.0327(15) Uani 1 1 d . U . . .
F00X F 0.6260(5) 0.7345(4) 0.4571(2) 0.0341(15) Uani 1 1 d . U . . .
F00Y F 0.9243(5) -0.0007(4) 0.3030(2) 0.0366(16) Uani 1 1 d . U . . .
F00Z F 0.8633(5) 0.7475(4) 0.2149(2) 0.0362(15) Uani 1 1 d . U . . .
F010 F 0.4063(5) -0.1557(4) 0.4827(2) 0.0346(15) Uani 1 1 d . U . . .
F011 F 0.4295(4) 0.1608(4) 0.1478(2) 0.0349(15) Uani 1 1 d . U . . .
F012 F 0.6681(5) 1.0224(4) 0.4515(2) 0.0353(15) Uani 1 1 d . U . . .
F013 F 0.1238(5) -0.2152(4) 0.3479(2) 0.0348(15) Uani 1 1 d . U . . .
F014 F 0.7470(5) 0.5415(4) 0.2143(2) 0.0352(15) Uani 1 1 d . U . . .
F015 F 0.2553(5) -0.2751(4) 0.4225(2) 0.0370(15) Uani 1 1 d . U . . .
F016 F 0.8963(5) 1.0528(4) 0.4556(2) 0.0397(16) Uani 1 1 d . U . . .
F017 F 0.8895(5) 0.4713(4) 0.2844(2) 0.0397(16) Uani 1 1 d . U . . .
F018 F 1.0235(5) 0.4626(4) 0.1502(2) 0.0436(17) Uani 1 1 d . U . . .
F019 F 0.9934(5) 0.8318(4) 0.2630(2) 0.0408(16) Uani 1 1 d . U . . .
F01A F 0.7150(5) 0.1601(4) 0.3712(2) 0.0402(16) Uani 1 1 d . U . . .
F01B F 0.3063(5) 0.0245(5) 0.0918(2) 0.0408(16) Uani 1 1 d . U . . .
F01C F 0.2712(5) 0.8616(4) 0.2621(2) 0.0384(16) Uani 1 1 d . U . . .
F01D F 0.7404(5) 0.3440(4) 0.3835(2) 0.0416(17) Uani 1 1 d . U . . .
F01E F 0.8583(5) 0.9019(4) 0.0258(2) 0.0380(15) Uani 1 1 d . U . . .
F01F F 0.5823(5) 0.3969(4) 0.2972(2) 0.0361(15) Uani 1 1 d . U . . .
F01G F 0.2915(5) 0.4866(4) 0.3547(2) 0.0414(16) Uani 1 1 d . U . . .
F01H F 0.6358(5) -0.0586(4) 0.0432(2) 0.0392(16) Uani 1 1 d . U . . .
F01I F 0.6114(5) 0.9244(4) 0.1927(2) 0.0351(15) Uani 1 1 d . U . . .
F01J F 0.4055(5) -0.0896(4) 0.0399(2) 0.0410(16) Uani 1 1 d . U . . .
F01K F 0.9003(5) 0.5242(4) 0.3799(2) 0.0386(16) Uani 1 1 d . U . . .
F01L F 0.4423(5) 0.1824(5) 0.2810(2) 0.0427(17) Uani 1 1 d . U . . .
F01M F 1.1649(5) 1.1487(4) 0.1414(2) 0.0403(16) Uani 1 1 d . U . . .
F01N F 0.5528(5) 0.5965(4) 0.1261(2) 0.0457(18) Uani 1 1 d . U . . .
F01O F 0.3867(5) 0.9366(4) 0.1900(2) 0.0408(16) Uani 1 1 d . U . . .
F01P F 0.4125(5) 0.4324(5) 0.1370(2) 0.0433(17) Uani 1 1 d . U . . .
F01Q F 0.3157(5) 0.4965(5) 0.4538(2) 0.0467(18) Uani 1 1 d . U . . .
F01R F 0.4844(6) 0.6213(5) 0.5035(2) 0.0464(18) Uani 1 1 d . U . . .
F01S F 0.8728(5) 1.0856(5) 0.0100(2) 0.0455(17) Uani 1 1 d . U . . .
F01T F 1.0015(5) 0.4583(5) 0.0502(3) 0.0494(18) Uani 1 1 d . U . . .
F01U F 0.4340(5) 0.4746(4) 0.2332(2) 0.0421(16) Uani 1 1 d . U . . .
F01V F 0.5787(5) 0.7823(5) 0.1296(2) 0.0439(17) Uani 1 1 d . U . . .
F01W F 0.8270(6) 0.3392(5) -0.0007(2) 0.0488(18) Uani 1 1 d . U . . .
F01X F 0.7239(5) 0.5087(4) 0.1097(2) 0.0423(17) Uani 1 1 d . U . . .
F01Y F 0.3116(6) 0.1009(5) 0.2315(2) 0.0494(18) Uani 1 1 d . U . . .
F020 F 1.0247(6) 1.2079(4) 0.0682(2) 0.0512(19) Uani 1 1 d . U . . .
C024 C 0.2058(7) -0.0612(7) 0.3680(4) 0.021(2) Uani 1 1 d . U . . .
C025 C 0.2826(8) 0.0029(7) 0.3983(4) 0.021(2) Uani 1 1 d . U . . .
C026 C 0.4479(8) 0.2818(7) 0.3970(3) 0.021(2) Uani 1 1 d . U . . .
C027 C 0.7741(8) 0.2805(7) 0.1232(4) 0.022(2) Uani 1 1 d . U . . .
C028 C 1.1240(8) 0.7242(7) 0.1760(4) 0.025(2) Uani 1 1 d . U . . .
C029 C 0.7618(8) 0.0604(7) 0.2700(3) 0.020(2) Uani 1 1 d . U . . .
C02A C 0.5465(8) 0.7902(7) 0.3003(3) 0.0188(19) Uani 1 1 d . U . . .
C02B C 0.4354(8) 0.8019(7) 0.2974(3) 0.020(2) Uani 1 1 d . U . . .
C02C C 0.9728(8) 0.7890(7) 0.2198(4) 0.024(2) Uani 1 1 d . U . . .
C02D C 0.4861(8) 0.1104(7) 0.1223(4) 0.022(2) Uani 1 1 d . U . . .
C02F C 0.5489(8) 0.3365(7) 0.3952(4) 0.025(2) Uani 1 1 d . U . . .
C02G C 0.1976(8) -0.1542(7) 0.3767(4) 0.022(2) Uani 1 1 d . U . . .
C02H C 0.3400(8) -0.1233(7) 0.4458(4) 0.025(2) Uani 1 1 d . U . . .
C02I C 0.6467(8) 0.0698(7) 0.0974(3) 0.022(2) Uani 1 1 d . U . . .
C02J C 0.5510(8) 0.3333(7) 0.1522(4) 0.024(2) Uani 1 1 d . U . . .
C02K C 0.3511(8) -0.0315(7) 0.4367(4) 0.023(2) Uani 1 1 d . U . . .
C02L C 0.4199(8) 0.0390(7) 0.0932(4) 0.027(2) Uani 1 1 d . U . . .
C02M C 0.7644(8) 0.1562(7) 0.1976(3) 0.0191(19) Uani 1 1 d . U . . .
C02N C 0.7027(8) 0.8244(7) 0.3752(3) 0.0196(19) Uani 1 1 d . U . . .
C02O C 0.6858(8) 0.6279(7) 0.2754(4) 0.021(2) Uani 1 1 d . U . . .
C02P C 0.4506(8) 0.6061(7) 0.3561(4) 0.023(2) Uani 1 1 d . U . . .
C02Q C 0.5708(8) 0.3776(7) 0.2489(4) 0.025(2) Uani 1 1 d . U . . .
C02R C 0.6024(8) 0.8358(7) 0.2637(4) 0.021(2) Uani 1 1 d . U . . .
C02S C 0.7631(8) 0.6206(7) 0.3568(4) 0.022(2) Uani 1 1 d . U . . .
C02T C 0.3815(8) 0.8516(7) 0.2620(4) 0.023(2) Uani 1 1 d . U . . .
C02U C 0.7526(8) 0.5663(7) 0.2616(4) 0.025(2) Uani 1 1 d . U . . .
C02V C 0.7171(9) 0.9632(7) 0.4273(4) 0.027(2) Uani 1 1 d . U . . .
C02W C 0.7669(9) 0.2833(7) 0.0735(4) 0.026(2) Uani 1 1 d . U . . .
C02X C 0.8433(8) 0.6537(7) 0.1058(4) 0.026(2) Uani 1 1 d . U . . .
C02Y C 0.6028(8) 0.1304(7) 0.1252(3) 0.0213(19) Uani 1 1 d . U . . .
C02Z C 0.8275(9) 0.5575(7) 0.3443(4) 0.026(2) Uani 1 1 d . U . . .
C030 C 0.8615(8) 0.7505(7) 0.1084(3) 0.021(2) Uani 1 1 d . U . . .
C031 C 0.6673(8) 0.7407(7) 0.1226(4) 0.027(2) Uani 1 1 d . U . . .
C032 C 0.6904(8) 0.6621(7) 0.3229(4) 0.0209(19) Uani 1 1 d . U . . .
C033 C 1.0523(8) 0.7228(7) 0.2140(4) 0.026(2) Uani 1 1 d . U . . .
C034 C 0.3762(9) 0.5483(7) 0.3802(4) 0.028(2) Uani 1 1 d . U . . .
C035 C 0.6569(8) 0.8877(7) 0.4004(4) 0.021(2) Uani 1 1 d . U . . .
C036 C 0.6258(8) 0.2887(7) 0.1829(4) 0.022(2) Uani 1 1 d . U . . .
C037 C 0.6348(8) 0.3162(7) 0.2313(4) 0.025(2) Uani 1 1 d . U . . .
C038 C 0.8343(8) 0.9800(7) 0.4294(4) 0.026(2) Uani 1 1 d . U . . .
C039 C 0.4391(8) 0.8926(7) 0.2254(4) 0.024(2) Uani 1 1 d . U . . .
C03A C 0.8215(8) 0.8472(7) 0.3782(4) 0.024(2) Uani 1 1 d . U . . .
C03B C 0.7692(8) 0.7916(7) 0.1174(4) 0.025(2) Uani 1 1 d . U . . .
C03C C 0.1809(8) 0.2145(7) 0.3145(4) 0.026(2) Uani 1 1 d . U . . .
C03D C 0.8847(8) 0.9230(7) 0.4043(4) 0.026(2) Uani 1 1 d . U . . .
C03E C 0.5360(8) 0.6740(7) 0.3784(4) 0.021(2) Uani 1 1 d . U . . .
C03F C 0.6256(8) 0.1980(7) 0.3792(4) 0.027(2) Uani 1 1 d . U . . .
C03G C 0.8225(8) 0.5317(7) 0.2965(4) 0.027(2) Uani 1 1 d . U . . .
C03H C 0.8746(8) 0.1421(7) 0.1991(4) 0.021(2) Uani 1 1 d . U . . .
C03I C 0.8405(9) 0.3415(7) 0.0485(4) 0.029(2) Uani 1 1 d . U . . .
C03J C 1.0886(9) 1.0873(8) 0.1134(4) 0.032(2) Uani 1 1 d . U . . .
C03K C 0.3872(9) 0.5536(7) 0.4296(4) 0.029(2) Uani 1 1 d . U . . .
C03L C 0.4286(8) 0.1874(7) 0.3904(3) 0.021(2) Uani 1 1 d . U . . .
C03M C 0.7110(8) 0.1095(7) 0.2342(4) 0.023(2) Uani 1 1 d . U . . .
C03N C 0.9298(8) 0.0891(7) 0.2326(4) 0.024(2) Uani 1 1 d . U . . .
C03O C 0.9381(9) 0.4027(7) 0.1241(4) 0.030(2) Uani 1 1 d . U . . .
C03P C 0.8622(8) 0.3455(7) 0.1469(4) 0.027(2) Uani 1 1 d . U . . .
C03Q C 0.4865(8) 0.3961(7) 0.1691(4) 0.028(2) Uani 1 1 d . U . . .
C03R C 0.2561(8) 0.2133(7) 0.2786(4) 0.026(2) Uani 1 1 d . U . . .
C03S C 0.5215(8) 0.1461(7) 0.3813(4) 0.024(2) Uani 1 1 d . U . . .
C03U C 0.4971(8) 0.4161(7) 0.2177(4) 0.027(2) Uani 1 1 d . U . . .
C03V C 1.0038(8) 0.9293(7) 0.0920(4) 0.026(2) Uani 1 1 d . U . . .
C03W C 0.2632(8) -0.1862(7) 0.4152(4) 0.027(2) Uani 1 1 d . U . . .
C03X C 0.8727(9) 0.0485(7) 0.2691(4) 0.026(2) Uani 1 1 d . U . . .
C03Y C 0.4715(9) 0.6164(7) 0.4546(4) 0.028(2) Uani 1 1 d . U . . .
C03Z C 0.1787(8) 0.1662(7) 0.3588(4) 0.025(2) Uani 1 1 d . U . . .
C040 C 0.0947(9) 0.2728(7) 0.3031(4) 0.033(2) Uani 1 1 d . U . . .
C041 C 0.5454(8) 0.6751(7) 0.4287(4) 0.025(2) Uani 1 1 d . U . . .
C042 C 0.7398(9) 0.6003(8) 0.1121(4) 0.031(2) Uani 1 1 d . U . . .
C043 C 0.2528(9) 0.2726(7) 0.2397(4) 0.036(3) Uani 1 1 d . U . . .
H04A H 0.3039 0.2703 0.2165 0.043 Uiso 1 1 calc R U . . .
C044 C 0.5519(9) 0.8837(7) 0.2264(4) 0.027(2) Uani 1 1 d . U . . .
C045 C 0.9269(9) 0.4010(7) 0.0737(4) 0.033(2) Uani 1 1 d . U . . .
C046 C 0.9401(9) 1.0552(8) 0.0464(4) 0.030(2) Uani 1 1 d . U . . .
C047 C 1.1150(8) 0.7707(7) 0.1303(4) 0.028(2) Uani 1 1 d . U . . .
C048 C 0.9349(8) 0.9632(8) 0.0542(4) 0.029(2) Uani 1 1 d . U . . .
C049 C 0.5848(9) -0.0042(7) 0.0690(3) 0.025(2) Uani 1 1 d . U . . .
C04A C 0.6401(8) 0.2931(8) 0.3867(4) 0.030(2) Uani 1 1 d . U . . .
C04B C 0.4709(9) -0.0178(7) 0.0668(4) 0.028(2) Uani 1 1 d . U . . .
C04C C 1.0648(9) 0.6652(7) 0.2523(4) 0.033(2) Uani 1 1 d . U . . .
H04B H 1.0143 0.6632 0.2760 0.040 Uiso 1 1 calc R U . . .
C04D C 0.0859(8) 0.1615(8) 0.3845(4) 0.035(3) Uani 1 1 d . U . . .
H04C H 0.0833 0.1249 0.4126 0.043 Uiso 1 1 calc R U . . .
C04E C 1.0815(8) 0.9939(7) 0.1216(4) 0.026(2) Uani 1 1 d . U . . .
C04F C 1.2154(9) 0.6734(8) 0.1857(4) 0.033(2) Uani 1 1 d . U . . .
C04G C 1.2032(8) 0.7775(8) 0.1021(4) 0.034(3) Uani 1 1 d . U . . .
H04D H 1.1987 0.8120 0.0731 0.041 Uiso 1 1 calc R U . . .
C04H C 1.0172(10) 1.1163(8) 0.0756(4) 0.036(2) Uani 1 1 d . U . . .
C04I C 0.6522(9) 0.6449(8) 0.1208(4) 0.033(2) Uani 1 1 d . U . . .
C04J C 0.3327(9) 0.1439(8) 0.2749(4) 0.032(2) Uani 1 1 d . U . . .
C04K C 1.1476(10) 0.6094(8) 0.2584(4) 0.038(3) Uani 1 1 d . U . . .
H04E H 1.1508 0.5678 0.2845 0.045 Uiso 1 1 calc R U . . .
C04L C 0.0043(9) 0.2653(8) 0.3314(5) 0.045(3) Uani 1 1 d . U . . .
H04F H -0.0534 0.3014 0.3231 0.054 Uiso 1 1 calc R U . . .
C04M C 0.0980(10) 0.3319(9) 0.2637(5) 0.047(3) Uani 1 1 d . U . . .
H04G H 0.0427 0.3710 0.2581 0.057 Uiso 1 1 calc R U . . .
C04N C 0.1775(10) 0.3353(8) 0.2332(5) 0.044(3) Uani 1 1 d . U . . .
H04H H 0.1819 0.3791 0.2081 0.053 Uiso 1 1 calc R U . . .
C04O C 1.2238(10) 0.6156(8) 0.2262(4) 0.039(3) Uani 1 1 d . U . . .
H04I H 1.2837 0.5807 0.2310 0.047 Uiso 1 1 calc R U . . .
C04P C -0.0032(9) 0.2091(9) 0.3696(5) 0.044(3) Uani 1 1 d . U . . .
H04J H -0.0681 0.2020 0.3862 0.052 Uiso 1 1 calc R U . . .
C04Q C 1.3004(9) 0.6810(8) 0.1537(4) 0.040(3) Uani 1 1 d . U . . .
H04K H 1.3605 0.6467 0.1602 0.048 Uiso 1 1 calc R U . . .
B04R B 0.6920(9) 0.2142(8) 0.1571(4) 0.021(2) Uani 1 1 d . U . . .
C04S C 1.2975(9) 0.7354(8) 0.1147(4) 0.040(3) Uani 1 1 d . U . . .
H04L H 1.3590 0.7449 0.0962 0.048 Uiso 1 1 calc R U . . .
B04T B 0.6194(10) 0.7383(8) 0.3445(4) 0.022(2) Uani 1 1 d . U . . .
C1S C 1.0127(9) 0.3491(8) 0.5095(5) 0.070(2) Uani 1 1 d D U . . .
H1S1 H 1.0488 0.3861 0.5391 0.083 Uiso 1 1 calc R U . A 1
H1S2 H 1.0673 0.3541 0.4855 0.083 Uiso 1 1 calc R U . A 1
Cl1 Cl 0.9743(4) 0.2334(3) 0.5243(2) 0.0931(14) Uani 1 1 d D U . . .
Cl2A Cl 0.8921(6) 0.3890(5) 0.4851(3) 0.103(3) Uani 0.521(7) 1 d D U P B 1
Cl2B Cl 1.1265(7) 0.3524(6) 0.4764(3) 0.088(3) Uani 0.479(7) 1 d D U P B 2
C2S C 0.3579(12) 0.3679(10) 0.0295(7) 0.123(3) Uani 1 1 d D U . . .
H2S1 H 0.3277 0.3011 0.0281 0.148 Uiso 1 1 calc R U . C 1
H2S2 H 0.3879 0.3857 0.0640 0.148 Uiso 1 1 calc R U . C 1
Cl3 Cl 0.2504(6) 0.4271(5) 0.0106(2) 0.149(2) Uani 1 1 d D U . . .
Cl4A Cl 0.4695(10) 0.3894(11) -0.0064(4) 0.122(4) Uani 0.408(8) 1 d D U P D 1
Cl4B Cl 0.3328(9) 0.2591(7) 0.0089(3) 0.136(3) Uani 0.592(8) 1 d D U P D 2

loop_
_atom_site_aniso_label
_atom_site_aniso_U_11
_atom_site_aniso_U_22
_atom_site_aniso_U_33
_atom_site_aniso_U_23
_atom_site_aniso_U_13
_atom_site_aniso_U_12
P001 0.0189(14) 0.0220(15) 0.0276(15) 0.0005(12) 0.0083(11) 0.0068(11)
P002 0.0206(14) 0.0306(16) 0.0247(15) 0.0022(12) 0.0091(11) 0.0085(12)
F004 0.029(3) 0.027(3) 0.027(3) 0.005(3) 0.007(3) 0.011(3)
F005 0.022(3) 0.028(3) 0.029(3) 0.000(3) -0.005(2) 0.008(3)
F006 0.028(3) 0.030(3) 0.028(3) -0.001(3) -0.002(3) 0.005(3)
F007 0.031(3) 0.041(4) 0.024(3) -0.003(3) 0.005(3) 0.015(3)
F008 0.018(3) 0.036(4) 0.036(4) 0.006(3) 0.009(2) 0.009(3)
F009 0.033(3) 0.030(3) 0.024(3) -0.003(3) 0.002(3) 0.012(3)
F00A 0.019(3) 0.026(3) 0.034(3) -0.003(3) 0.009(2) 0.007(2)
F00B 0.027(3) 0.021(3) 0.045(4) -0.006(3) 0.007(3) 0.012(3)
F00C 0.039(3) 0.029(3) 0.022(3) -0.002(3) 0.002(3) 0.015(3)
F00D 0.018(3) 0.028(3) 0.045(4) -0.003(3) 0.007(3) 0.007(2)
F00E 0.022(3) 0.030(3) 0.040(4) 0.006(3) 0.012(3) 0.011(3)
F00F 0.028(3) 0.031(3) 0.033(3) 0.003(3) 0.015(3) 0.013(3)
F00G 0.023(3) 0.033(4) 0.042(4) 0.007(3) 0.016(3) 0.009(3)
F101 0.033(3) 0.034(4) 0.022(3) -0.004(3) 0.008(3) 0.007(3)
F00I 0.029(3) 0.030(3) 0.033(3) 0.004(3) 0.005(3) 0.006(3)
F00J 0.018(3) 0.024(3) 0.052(4) -0.001(3) 0.009(3) 0.008(2)
F100 0.032(3) 0.041(4) 0.023(3) -0.001(3) 0.008(3) 0.013(3)
F00L 0.021(3) 0.038(4) 0.032(3) -0.004(3) 0.009(2) 0.012(3)
F00M 0.034(3) 0.048(4) 0.022(3) 0.002(3) 0.003(3) 0.023(3)
F00N 0.027(3) 0.035(3) 0.027(3) -0.002(3) -0.002(3) 0.003(3)
F00O 0.033(3) 0.032(4) 0.048(4) -0.004(3) 0.003(3) 0.015(3)
F00P 0.040(4) 0.032(4) 0.024(3) -0.004(3) -0.002(3) 0.005(3)
F00Q 0.037(3) 0.032(4) 0.032(3) 0.008(3) 0.012(3) 0.005(3)
F00R 0.031(3) 0.031(3) 0.026(3) 0.003(3) 0.010(3) 0.010(3)
F00S 0.015(3) 0.038(4) 0.062(4) -0.002(3) 0.014(3) -0.002(3)
F00T 0.023(3) 0.037(4) 0.046(4) -0.004(3) 0.015(3) 0.011(3)
F00U 0.040(4) 0.040(4) 0.026(3) 0.001(3) 0.003(3) 0.005(3)
F00V 0.046(4) 0.019(3) 0.044(4) 0.001(3) 0.010(3) 0.001(3)
F00W 0.018(3) 0.037(4) 0.045(4) 0.007(3) 0.002(3) 0.013(3)
F00X 0.034(3) 0.041(4) 0.024(3) -0.001(3) 0.004(3) -0.003(3)
F00Y 0.034(3) 0.041(4) 0.037(4) 0.015(3) -0.001(3) 0.016(3)
F00Z 0.025(3) 0.050(4) 0.037(4) 0.012(3) 0.011(3) 0.009(3)
F010 0.039(4) 0.037(4) 0.029(3) 0.009(3) -0.001(3) 0.016(3)
F011 0.020(3) 0.042(4) 0.044(4) -0.011(3) 0.009(3) 0.006(3)
F012 0.033(3) 0.034(4) 0.043(4) -0.009(3) 0.015(3) 0.009(3)
F013 0.032(3) 0.026(3) 0.044(4) -0.004(3) -0.002(3) 0.005(3)
F014 0.047(4) 0.032(4) 0.030(3) -0.005(3) 0.015(3) 0.009(3)
F015 0.043(4) 0.024(3) 0.046(4) 0.004(3) 0.009(3) 0.010(3)
F016 0.033(3) 0.038(4) 0.046(4) -0.015(3) 0.012(3) -0.004(3)
F017 0.045(4) 0.032(4) 0.049(4) -0.005(3) 0.015(3) 0.020(3)
F018 0.034(4) 0.036(4) 0.057(4) 0.006(3) -0.001(3) 0.001(3)
F019 0.054(4) 0.046(4) 0.026(3) -0.005(3) 0.005(3) 0.021(3)
F01A 0.016(3) 0.044(4) 0.063(5) -0.006(3) 0.009(3) 0.006(3)
F01B 0.019(3) 0.052(4) 0.049(4) -0.005(3) 0.010(3) -0.004(3)
F01C 0.022(3) 0.039(4) 0.055(4) 0.006(3) 0.002(3) 0.013(3)
F01D 0.023(3) 0.042(4) 0.055(4) 0.003(3) 0.008(3) -0.009(3)
F01E 0.033(4) 0.051(4) 0.033(4) 0.010(3) 0.004(3) 0.017(3)
F01F 0.051(4) 0.032(4) 0.028(3) -0.005(3) 0.016(3) 0.006(3)
F01G 0.033(4) 0.032(4) 0.055(4) 0.001(3) 0.002(3) -0.006(3)
F01H 0.042(4) 0.040(4) 0.038(4) -0.015(3) 0.005(3) 0.015(3)
F01I 0.043(4) 0.032(4) 0.031(3) 0.005(3) 0.012(3) 0.001(3)
F01J 0.044(4) 0.040(4) 0.034(4) -0.007(3) -0.001(3) -0.006(3)
F01K 0.038(4) 0.037(4) 0.044(4) 0.004(3) -0.003(3) 0.022(3)
F01L 0.023(3) 0.054(4) 0.055(4) 0.020(3) 0.017(3) 0.008(3)
F01M 0.047(4) 0.027(3) 0.050(4) -0.002(3) 0.011(3) 0.010(3)
F01N 0.030(3) 0.042(4) 0.064(5) -0.002(4) 0.019(3) -0.004(3)
F01O 0.043(4) 0.041(4) 0.038(4) 0.011(3) -0.005(3) 0.013(3)
F01P 0.037(4) 0.052(4) 0.046(4) 0.003(3) -0.002(3) 0.028(3)
F01Q 0.044(4) 0.041(4) 0.057(4) 0.014(3) 0.027(3) -0.003(3)
F01R 0.059(4) 0.055(5) 0.027(3) 0.012(3) 0.018(3) 0.004(4)
F01S 0.046(4) 0.064(5) 0.037(4) 0.021(3) 0.014(3) 0.033(4)
F01T 0.050(4) 0.041(4) 0.064(5) 0.014(4) 0.036(4) 0.004(3)
F01U 0.041(4) 0.039(4) 0.053(4) -0.006(3) 0.015(3) 0.018(3)
F01V 0.021(3) 0.053(4) 0.061(5) -0.011(4) 0.013(3) 0.010(3)
F01W 0.072(5) 0.046(4) 0.034(4) 0.007(3) 0.026(3) 0.011(4)
F01X 0.035(4) 0.028(3) 0.064(5) 0.001(3) 0.010(3) 0.002(3)
F01Y 0.072(5) 0.057(5) 0.025(3) -0.001(3) 0.008(3) 0.025(4)
F020 0.078(5) 0.034(4) 0.054(4) 0.013(3) 0.029(4) 0.030(4)
C024 0.008(5) 0.033(4) 0.024(5) -0.006(4) 0.003(4) 0.009(4)
C025 0.015(5) 0.020(4) 0.029(5) 0.001(4) 0.005(4) 0.006(4)
C026 0.020(4) 0.030(5) 0.016(5) 0.000(4) 0.009(4) 0.010(4)
C027 0.023(5) 0.022(5) 0.025(4) 0.003(4) 0.004(4) 0.007(4)
C028 0.030(5) 0.020(5) 0.028(5) -0.004(4) 0.001(4) 0.012(4)
C029 0.031(5) 0.018(5) 0.014(5) 0.002(4) 0.006(4) 0.007(4)
C02A 0.021(4) 0.025(5) 0.014(5) -0.006(4) 0.006(3) 0.008(4)
C02B 0.022(4) 0.017(5) 0.020(5) -0.002(4) 0.006(4) 0.004(4)
C02C 0.021(5) 0.028(6) 0.021(5) 0.004(4) 0.006(4) -0.004(4)
C02D 0.021(4) 0.026(5) 0.024(5) 0.004(4) 0.011(4) 0.013(4)
C02F 0.027(5) 0.020(5) 0.028(6) -0.002(5) 0.007(5) 0.006(4)
C02G 0.018(5) 0.018(4) 0.031(6) -0.007(4) 0.003(4) 0.004(4)
C02H 0.023(5) 0.034(5) 0.021(5) 0.002(4) 0.004(4) 0.010(4)
C02I 0.023(4) 0.027(5) 0.020(5) 0.006(4) 0.010(4) 0.009(4)
C02J 0.025(5) 0.025(6) 0.023(5) -0.001(4) 0.004(4) 0.007(4)
C02K 0.018(5) 0.028(5) 0.024(5) 0.005(4) 0.002(4) 0.005(4)
C02L 0.022(5) 0.028(6) 0.030(6) 0.007(4) 0.006(4) 0.001(4)
C02M 0.016(4) 0.018(5) 0.022(5) -0.002(4) -0.001(3) 0.004(4)
C02N 0.018(4) 0.020(5) 0.023(5) 0.003(4) 0.009(4) 0.005(3)
C02O 0.019(5) 0.022(5) 0.023(5) 0.005(4) 0.007(4) 0.004(4)
C02P 0.028(5) 0.021(5) 0.022(5) 0.000(4) 0.003(4) 0.009(4)
C02Q 0.017(5) 0.035(6) 0.022(5) -0.008(4) 0.006(4) 0.004(4)
C02R 0.018(4) 0.022(5) 0.025(5) -0.006(4) 0.006(4) 0.007(4)
C02S 0.015(5) 0.027(6) 0.024(5) -0.007(4) 0.002(4) 0.003(4)
C02T 0.023(5) 0.019(5) 0.031(5) -0.006(4) 0.004(4) 0.012(4)
C02U 0.031(6) 0.020(5) 0.026(5) -0.003(4) 0.012(4) 0.004(4)
C02V 0.030(5) 0.027(6) 0.026(6) -0.002(4) 0.011(4) 0.006(4)
C02W 0.033(6) 0.019(5) 0.027(5) 0.000(4) 0.011(4) 0.005(4)
C02X 0.025(5) 0.028(5) 0.028(6) 0.002(5) 0.003(4) 0.012(4)
C02Y 0.024(4) 0.021(5) 0.021(5) 0.006(4) 0.006(4) 0.010(4)
C02Z 0.031(6) 0.023(6) 0.023(5) 0.007(4) 0.000(4) 0.006(4)
C030 0.020(4) 0.030(4) 0.015(5) 0.001(4) 0.005(4) 0.008(4)
C031 0.018(5) 0.034(5) 0.031(6) -0.001(5) 0.007(4) 0.009(4)
C032 0.017(5) 0.020(5) 0.026(4) -0.001(4) 0.008(4) 0.001(4)
C033 0.021(5) 0.023(5) 0.030(5) 0.001(4) -0.002(4) 0.002(4)
C034 0.028(6) 0.015(5) 0.039(5) -0.001(4) 0.004(4) 0.001(4)
C035 0.019(4) 0.024(5) 0.023(5) 0.002(4) 0.005(4) 0.006(4)
C036 0.015(5) 0.022(5) 0.030(4) 0.002(4) 0.006(4) 0.004(4)
C037 0.027(5) 0.025(6) 0.022(5) 0.005(4) 0.002(4) 0.007(4)
C038 0.024(4) 0.025(5) 0.029(6) -0.003(4) 0.008(4) -0.001(4)
C039 0.029(5) 0.025(6) 0.017(5) 0.000(4) -0.007(4) 0.002(4)
C03A 0.019(4) 0.026(5) 0.027(6) 0.000(4) 0.010(4) 0.005(4)
C03B 0.019(4) 0.026(5) 0.029(6) -0.004(5) -0.006(4) 0.006(4)
C03C 0.025(5) 0.016(5) 0.035(5) -0.003(4) -0.003(4) 0.005(4)
C03D 0.013(4) 0.033(6) 0.033(6) 0.000(4) 0.004(4) 0.005(4)
C03E 0.019(5) 0.022(5) 0.023(4) -0.002(4) 0.005(4) 0.007(4)
C03F 0.020(5) 0.027(5) 0.038(6) 0.004(5) 0.005(5) 0.010(4)
C03G 0.027(6) 0.018(5) 0.038(5) -0.007(4) 0.006(4) 0.008(4)
C03H 0.022(5) 0.020(5) 0.023(5) -0.002(4) 0.008(4) 0.006(4)
C03I 0.041(6) 0.023(6) 0.030(5) 0.010(4) 0.017(4) 0.015(4)
C03J 0.033(6) 0.033(5) 0.034(6) 0.008(4) 0.013(4) 0.009(4)
C03K 0.032(6) 0.023(6) 0.038(5) 0.010(4) 0.020(4) 0.007(4)
C03L 0.021(4) 0.023(4) 0.021(5) 0.001(4) 0.004(4) 0.008(3)
C03M 0.018(5) 0.023(6) 0.029(5) 0.004(4) 0.001(4) 0.006(4)
C03N 0.013(4) 0.020(5) 0.039(6) 0.000(4) 0.002(4) 0.003(4)
C03O 0.032(6) 0.012(5) 0.046(5) 0.007(4) 0.007(4) 0.007(4)
C03P 0.023(5) 0.031(6) 0.029(5) 0.008(4) 0.008(4) 0.007(4)
C03Q 0.027(6) 0.030(6) 0.029(5) 0.007(4) 0.005(4) 0.010(4)
C03R 0.020(5) 0.021(5) 0.035(6) -0.002(4) -0.003(4) 0.000(4)
C03S 0.018(4) 0.021(5) 0.033(6) -0.003(5) 0.003(4) 0.005(4)
C03U 0.027(6) 0.026(6) 0.031(5) -0.013(4) 0.010(4) 0.009(4)
C03V 0.025(5) 0.033(4) 0.025(5) 0.007(4) 0.012(4) 0.011(4)
C03W 0.024(5) 0.027(5) 0.030(6) 0.004(4) 0.011(4) 0.000(4)
C03X 0.030(5) 0.027(6) 0.023(5) 0.005(4) 0.002(4) 0.012(5)
C03Y 0.034(6) 0.032(6) 0.022(5) 0.005(4) 0.012(4) 0.012(4)
C03Z 0.017(4) 0.024(5) 0.035(5) -0.003(4) 0.000(4) 0.004(4)
C040 0.022(5) 0.025(6) 0.049(6) -0.011(4) -0.008(4) 0.011(4)
C041 0.026(5) 0.020(5) 0.031(5) -0.003(4) 0.009(4) 0.005(4)
C042 0.036(5) 0.027(5) 0.033(6) 0.001(5) 0.008(5) 0.006(4)
C043 0.034(6) 0.027(6) 0.043(7) 0.009(5) -0.001(5) -0.004(4)
C044 0.038(5) 0.027(6) 0.016(5) 0.001(4) 0.008(4) 0.005(5)
C045 0.033(6) 0.025(6) 0.049(5) 0.007(5) 0.022(4) 0.012(4)
C046 0.023(5) 0.049(5) 0.028(6) 0.014(5) 0.015(4) 0.024(4)
C047 0.028(5) 0.031(6) 0.028(5) -0.004(4) 0.007(4) 0.015(5)
C048 0.020(5) 0.044(5) 0.028(6) 0.001(4) 0.013(4) 0.016(4)
C049 0.032(5) 0.032(6) 0.014(5) 0.000(4) 0.005(4) 0.015(4)
C04A 0.014(5) 0.034(5) 0.040(7) -0.002(5) 0.004(5) -0.002(4)
C04B 0.033(5) 0.030(6) 0.018(5) -0.003(4) 0.003(4) -0.005(4)
C04C 0.035(6) 0.033(6) 0.029(6) 0.004(5) -0.003(5) 0.005(5)
C04D 0.020(5) 0.039(7) 0.050(7) -0.002(5) 0.009(5) 0.010(5)
C04E 0.023(5) 0.033(5) 0.027(6) 0.008(4) 0.011(4) 0.015(4)
C04F 0.030(6) 0.032(6) 0.038(6) -0.006(4) -0.004(4) 0.017(5)
C04G 0.015(5) 0.037(7) 0.051(7) -0.003(5) 0.008(4) 0.003(4)
C04H 0.049(7) 0.034(5) 0.035(6) 0.011(5) 0.022(4) 0.021(5)
C04I 0.022(5) 0.036(5) 0.039(7) -0.001(5) 0.009(5) -0.003(4)
C04J 0.026(5) 0.041(7) 0.031(6) 0.005(4) 0.005(5) 0.010(4)
C04K 0.040(7) 0.028(6) 0.042(7) 0.006(5) -0.005(5) 0.004(5)
C04L 0.022(6) 0.037(7) 0.079(9) -0.007(6) 0.001(5) 0.017(5)
C04M 0.033(7) 0.048(8) 0.057(8) 0.005(6) -0.020(5) 0.017(6)
C04N 0.041(7) 0.029(6) 0.055(8) 0.015(6) -0.016(5) 0.000(5)
C04O 0.040(7) 0.033(7) 0.048(7) -0.002(5) -0.007(5) 0.025(5)
C04P 0.015(5) 0.051(8) 0.068(8) -0.013(6) 0.006(5) 0.013(5)
C04Q 0.030(6) 0.044(7) 0.050(7) -0.012(5) -0.001(5) 0.025(5)
B04R 0.020(5) 0.026(6) 0.018(5) -0.001(4) 0.001(4) 0.009(4)
C04S 0.022(6) 0.049(8) 0.053(7) -0.009(5) 0.013(5) 0.015(5)
B04T 0.024(5) 0.021(5) 0.021(5) 0.004(4) 0.006(4) 0.008(4)
C1S 0.060(4) 0.071(4) 0.074(4) 0.011(4) 0.014(3) -0.005(3)
Cl1 0.083(3) 0.063(2) 0.138(4) 0.011(2) 0.048(3) -0.001(2)
Cl2A 0.066(4) 0.082(4) 0.120(5) 0.074(4) -0.067(4) -0.043(3)
Cl2B 0.090(5) 0.103(5) 0.050(4) -0.032(4) 0.046(3) -0.074(4)
C2S 0.127(4) 0.136(4) 0.108(5) -0.008(4) -0.011(4) 0.048(4)
Cl3 0.160(4) 0.193(5) 0.107(4) -0.019(4) -0.021(3) 0.098(4)
Cl4A 0.108(5) 0.168(7) 0.081(6) 0.019(6) -0.031(4) 0.031(5)
Cl4B 0.153(6) 0.148(5) 0.095(5) -0.046(5) -0.071(5) 0.057(5)

loop_
_atom_type_symbol
_atom_type_description
_atom_type_scat_dispersion_real
_atom_type_scat_dispersion_imag
_atom_type_scat_source
C C 0.0033 0.0016 'International Tables Vol C Tables 4.2.6.8 and 6.1.1.4'
H H 0.0000 0.0000 'International Tables Vol C Tables 4.2.6.8 and 6.1.1.4'
B B 0.0013 0.0007 'International Tables Vol C Tables 4.2.6.8 and 6.1.1.4'
F F 0.0171 0.0103 'International Tables Vol C Tables 4.2.6.8 and 6.1.1.4'
P P 0.1023 0.0942 'International Tables Vol C Tables 4.2.6.8 and 6.1.1.4'
Cl Cl 0.1484 0.1585 'International Tables Vol C Tables 4.2.6.8 and 6.1.1.4'

loop_
_geom_angle_atom_site_label_1
_geom_angle_atom_site_label_2
_geom_angle_atom_site_label_3
_geom_angle
F101 P001 C03L 100.9(4)
F101 P001 C03Z 104.2(4)
C03L P001 C03Z 114.7(5)
F101 P001 C025 101.7(4)
C03L P001 C025 115.5(5)
C03Z P001 C025 116.6(5)
F100 P002 C030 101.6(4)
F100 P002 C047 103.2(4)
C030 P002 C047 116.7(5)
F100 P002 C03V 102.2(4)
C030 P002 C03V 113.9(5)
C047 P002 C03V 116.0(5)
F005 C024 C02G 119.0(9)
F005 C024 C025 120.8(9)
C02G C024 C025 120.2(9)
C024 C025 C02K 117.4(9)
C024 C025 P001 124.9(7)
C02K C025 P001 117.5(7)
C02F C026 F00B 117.0(9)
C02F C026 C03L 124.5(9)
F00B C026 C03L 118.5(8)
C02W C027 C03P 112.8(9)
C02W C027 B04R 128.9(9)
C03P C027 B04R 118.3(9)
C04F C028 C047 116.8(9)
C04F C028 C033 115.1(9)
C047 C028 C033 128.1(9)
F00Q C029 C03M 121.3(9)
F00Q C029 C03X 119.1(8)
C03M C029 C03X 119.5(9)
C02B C02A C02R 113.1(9)
C02B C02A B04T 126.9(9)
C02R C02A B04T 119.8(8)
F00F C02B C02A 121.8(8)
F00F C02B C02T 113.7(8)
C02A C02B C02T 124.5(9)
F019 C02C F00Z 106.0(8)
F019 C02C F004 105.1(8)
F00Z C02C F004 104.8(7)
F019 C02C C033 112.8(8)
F00Z C02C C033 112.7(8)
F004 C02C C033 114.5(8)
F011 C02D C02Y 120.9(9)
F011 C02D C02L 115.7(8)
C02Y C02D C02L 123.4(9)
F00V C02F C026 123.9(9)
F00V C02F C04A 118.8(9)
C026 C02F C04A 117.3(9)
F013 C02G C03W 118.4(9)
F013 C02G C024 120.2(9)
C03W C02G C024 121.4(9)
F010 C02H C02K 121.4(9)
F010 C02H C03W 118.5(9)
C02K C02H C03W 120.0(9)
F00L C02I C02Y 119.5(9)
F00L C02I C049 114.4(9)
C02Y C02I C049 126.1(9)
F00M C02J C036 119.4(9)
F00M C02J C03Q 116.6(9)
C036 C02J C03Q 123.9(9)
F00N C02K C02H 120.2(9)
F00N C02K C025 118.0(9)
C02H C02K C025 121.8(9)
F01B C02L C04B 120.3(9)
F01B C02L C02D 120.0(9)
C04B C02L C02D 119.7(9)
C03H C02M C03M 112.1(9)
C03H C02M B04R 127.9(9)
C03M C02M B04R 119.8(8)
C035 C02N C03A 112.2(9)
C035 C02N B04T 119.9(8)
C03A C02N B04T 127.8(9)
F009 C02O C02U 114.4(9)
F009 C02O C032 120.9(9)
C02U C02O C032 124.6(9)
F00P C02P C034 116.1(9)
F00P C02P C03E 118.9(9)
C034 C02P C03E 124.9(9)
F01F C02Q C03U 120.2(9)
F01F C02Q C037 119.6(9)
C03U C02Q C037 120.2(9)
F00G C02R C044 116.4(9)
F00G C02R C02A 118.7(8)
C044 C02R C02A 124.9(9)
F007 C02S C02Z 116.9(9)
F007 C02S C032 118.8(9)
C02Z C02S C032 124.2(9)
F01C C02T C02B 121.1(9)
F01C C02T C039 118.6(9)
C02B C02T C039 120.3(9)
F014 C02U C03G 120.9(9)
F014 C02U C02O 120.3(9)
C03G C02U C02O 118.8(9)
F012 C02V C035 123.4(9)
F012 C02V C038 118.1(9)
C035 C02V C038 118.5(9)
F00U C02W C027 121.3(9)
F00U C02W C03I 114.2(9)
C027 C02W C03I 124.5(10)
F00O C02X C042 117.4(9)
F00O C02X C030 120.0(9)
C042 C02X C030 122.6(10)
C02D C02Y C02I 112.8(9)
C02D C02Y B04R 128.7(9)
C02I C02Y B04R 118.5(8)
C03G C02Z C02S 119.6(9)
C03G C02Z F01K 120.6(9)
C02S C02Z F01K 119.8(9)
C03B C030 C02X 116.3(9)
C03B C030 P002 126.6(8)
C02X C030 P002 117.0(7)
F01V C031 C03B 120.6(10)
F01V C031 C04I 118.8(9)
C03B C031 C04I 120.6(10)
C02O C032 C02S 112.2(9)
C02O C032 B04T 129.9(9)
C02S C032 B04T 117.8(8)
C04C C033 C028 119.8(10)
C04C C033 C02C 113.9(10)
C028 C033 C02C 125.7(9)
C03K C034 F01G 120.3(9)
C03K C034 C02P 119.2(9)
F01G C034 C02P 120.5(9)
F00A C035 C02V 114.9(9)
F00A C035 C02N 119.2(8)
C02V C035 C02N 125.8(9)
C037 C036 C02J 112.8(9)
C037 C036 B04R 129.6(9)
C02J C036 B04R 117.6(9)
F00C C037 C036 121.3(9)
F00C C037 C02Q 114.4(9)
C036 C037 C02Q 124.2(9)
F016 C038 C03D 120.7(9)
F016 C038 C02V 120.3(9)
C03D C038 C02V 118.9(9)
F01O C039 C044 121.3(9)
F01O C039 C02T 120.7(9)
C044 C039 C02T 118.0(9)
F00T C03A C03D 115.5(8)
F00T C03A C02N 120.8(9)
C03D C03A C02N 123.7(9)
F00D C03B C031 118.7(9)
F00D C03B C030 119.4(9)
C031 C03B C030 121.9(10)
C03Z C03C C03R 128.8(9)
C03Z C03C C040 116.4(10)
C03R C03C C040 114.7(9)
F00S C03D C038 120.0(9)
F00S C03D C03A 119.2(9)
C038 C03D C03A 120.8(9)
C041 C03E C02P 113.4(9)
C041 C03E B04T 127.0(9)
C02P C03E B04T 119.3(9)
F01A C03F C03S 122.0(9)
F01A C03F C04A 118.6(9)
C03S C03F C04A 119.4(9)
C02U C03G C02Z 120.3(10)
C02U C03G F017 120.7(9)
C02Z C03G F017 119.0(9)
F008 C03H C02M 120.6(8)
F008 C03H C03N 113.8(8)
C02M C03H C03N 125.7(9)
F01W C03I C045 119.8(9)
F01W C03I C02W 120.4(10)
C045 C03I C02W 119.8(10)
F01M C03J C04H 120.4(10)
F01M C03J C04E 120.4(10)
C04H C03J C04E 119.2(11)
F01Q C03K C034 119.9(10)
F01Q C03K C03Y 120.5(10)
C034 C03K C03Y 119.6(9)
C026 C03L C03S 116.9(9)
C026 C03L P001 119.1(7)
C03S C03L P001 124.0(8)
F00E C03M C029 116.0(9)
F00E C03M C02M 118.8(8)
C029 C03M C02M 125.2(9)
F00W C03N C03X 120.3(9)
F00W C03N C03H 121.0(9)
C03X C03N C03H 118.7(9)
C03P C03O F018 121.0(10)
C03P C03O C045 119.3(10)
F018 C03O C045 119.7(9)
F006 C03P C03O 116.2(9)
F006 C03P C027 118.9(9)
C03O C03P C027 124.8(10)
F01P C03Q C03U 121.1(9)
F01P C03Q C02J 119.7(9)
C03U C03Q C02J 119.2(9)
C043 C03R C03C 120.6(10)
C043 C03R C04J 113.6(10)
C03C C03R C04J 125.3(9)
F00J C03S C03F 117.5(9)
F00J C03S C03L 121.4(8)
C03F C03S C03L 121.1(9)
F01U C03U C02Q 121.9(9)
F01U C03U C03Q 118.5(9)
C02Q C03U C03Q 119.6(9)
C048 C03V C04E 117.1(10)
C048 C03V P002 119.2(8)
C04E C03V P002 123.6(8)
F015 C03W C02G 120.5(9)
F015 C03W C02H 120.5(9)
C02G C03W C02H 119.1(10)
F00Y C03X C03N 120.4(9)
F00Y C03X C029 121.0(9)
C03N C03X C029 118.6(9)
F01R C03Y C03K 120.2(9)
F01R C03Y C041 120.2(9)
C03K C03Y C041 119.7(10)
C04D C03Z C03C 120.4(9)
C04D C03Z P001 110.0(8)
C03C C03Z P001 128.6(7)
C04M C040 C04L 120.4(10)
C04M C040 C03C 120.9(11)
C04L C040 C03C 118.7(11)
F00X C041 C03E 122.2(9)
F00X C041 C03Y 114.8(9)
C03E C041 C03Y 123.0(9)
F01X C042 C04I 119.8(10)
F01X C042 C02X 121.9(10)
C04I C042 C02X 118.3(10)
C03R C043 C04N 122.7(12)
C03R C043 H04A 118.7
C04N C043 H04A 118.7
F01I C044 C02R 121.0(9)
F01I C044 C039 119.9(9)
C02R C044 C039 119.1(9)
C03I C045 F01T 121.3(10)
C03I C045 C03O 118.7(10)
F01T C045 C03O 120.1(10)
F01S C046 C04H 119.8(10)
F01S C046 C048 121.1(11)
C04H C046 C048 119.1(10)
C04G C047 C028 119.6(9)
C04G C047 P002 110.6(8)
C028 C047 P002 129.0(8)
F01E C048 C046 119.7(9)
F01E C048 C03V 117.8(10)
C046 C048 C03V 122.5(11)
F01H C049 C04B 120.9(9)
F01H C049 C02I 121.3(9)
C04B C049 C02I 117.7(9)
F01D C04A C03F 119.4(9)
F01D C04A C02F 119.6(10)
C03F C04A C02F 120.9(9)
C049 C04B F01J 120.6(10)
C049 C04B C02L 120.2(10)
F01J C04B C02L 119.2(9)
C033 C04C C04K 123.3(11)
C033 C04C H04B 118.3
C04K C04C H04B 118.3
C03Z C04D C04P 121.6(11)
C03Z C04D H04C 119.2
C04P C04D H04C 119.2
F00I C04E C03J 118.1(10)
F00I C04E C03V 121.1(9)
C03J C04E C03V 120.8(10)
C04O C04F C028 121.5(10)
C04O C04F C04Q 119.2(10)
C028 C04F C04Q 119.3(10)
C04S C04G C047 122.3(11)
C04S C04G H04D 118.9
C047 C04G H04D 118.9
F020 C04H C046 120.1(10)
F020 C04H C03J 118.5(11)
C046 C04H C03J 121.4(11)
F01N C04I C042 119.9(10)
F01N C04I C031 119.8(10)
C042 C04I C031 120.3(10)
F01Y C04J F01L 106.8(9)
F01Y C04J F00R 105.9(9)
F01L C04J F00R 106.3(8)
F01Y C04J C03R 111.2(9)
F01L C04J C03R 112.3(9)
F00R C04J C03R 113.8(9)
C04O C04K C04C 118.7(11)
C04O C04K H04E 120.7
C04C C04K H04E 120.7
C04P C04L C040 122.8(11)
C04P C04L H04F 118.6
C040 C04L H04F 118.6
C04N C04M C040 122.2(11)
C04N C04M H04G 118.9
C040 C04M H04G 118.9
C04M C04N C043 118.1(11)
C04M C04N H04H 121.0
C043 C04N H04H 121.0
C04K C04O C04F 120.8(10)
C04K C04O H04I 119.6
C04F C04O H04I 119.6
C04L C04P C04D 118.9(11)
C04L C04P H04J 120.6
C04D C04P H04J 120.6
C04S C04Q C04F 122.0(10)
C04S C04Q H04K 119.0
C04F C04Q H04K 119.0
C02M B04R C027 112.8(8)
C02M B04R C02Y 102.3(8)
C027 B04R C02Y 113.4(8)
C02M B04R C036 112.8(8)
C027 B04R C036 103.2(8)
C02Y B04R C036 112.7(8)
C04Q C04S C04G 119.0(11)
C04Q C04S H04L 120.5
C04G C04S H04L 120.5
C02N B04T C03E 113.1(8)
C02N B04T C032 112.8(8)
C03E B04T C032 102.5(8)
C02N B04T C02A 103.4(8)
C03E B04T C02A 112.4(8)
C032 B04T C02A 113.0(8)
Cl2A C1S Cl1 108.0(7)
Cl2B C1S Cl1 106.1(7)
Cl2A C1S H1S1 110.1
Cl1 C1S H1S1 110.1
Cl2A C1S H1S2 110.1
Cl1 C1S H1S2 110.1
H1S1 C1S H1S2 108.4
Cl4B C2S Cl3 113.2(10)
Cl3 C2S Cl4A 112.5(10)
Cl3 C2S H2S1 109.1
Cl4A C2S H2S1 109.1
Cl3 C2S H2S2 109.1
Cl4A C2S H2S2 109.1
H2S1 C2S H2S2 107.8

loop_
_geom_bond_atom_site_label_1
_geom_bond_atom_site_label_2
_geom_bond_distance
P001 F101 1.544(6)
P001 C03L 1.777(10)
P001 C03Z 1.781(10)
P001 C025 1.783(10)
P002 F100 1.545(6)
P002 C030 1.765(10)
P002 C047 1.769(10)
P002 C03V 1.778(11)
F004 C02C 1.381(11)
F005 C024 1.320(11)
F006 C03P 1.357(11)
F007 C02S 1.345(11)
F008 C03H 1.362(11)
F009 C02O 1.357(11)
F00A C035 1.349(10)
F00B C026 1.358(11)
F00C C037 1.362(11)
F00D C03B 1.331(11)
F00E C03M 1.354(11)
F00F C02B 1.362(11)
F00G C02R 1.354(10)
F00I C04E 1.328(11)
F00J C03S 1.337(11)
F00L C02I 1.373(11)
F00M C02J 1.331(11)
F00N C02K 1.341(11)
F00O C02X 1.341(11)
F00P C02P 1.354(11)
F00Q C029 1.344(11)
F00R C04J 1.354(12)
F00S C03D 1.348(11)
F00T C03A 1.368(11)
F00U C02W 1.352(11)
F00V C02F 1.334(11)
F00W C03N 1.343(11)
F00X C041 1.356(11)
F00Y C03X 1.339(11)
F00Z C02C 1.353(11)
F010 C02H 1.350(11)
F011 C02D 1.343(11)
F012 C02V 1.351(11)
F013 C02G 1.332(11)
F014 C02U 1.345(11)
F015 C03W 1.314(11)
F016 C038 1.348(11)
F017 C03G 1.364(11)
F018 C03O 1.364(12)
F019 C02C 1.321(11)
F01A C03F 1.337(11)
F01B C02L 1.350(11)
F01C C02T 1.365(11)
F01D C04A 1.330(11)
F01E C048 1.347(12)
F01F C02Q 1.347(11)
F01G C034 1.366(12)
F01H C049 1.342(11)
F01I C044 1.334(11)
F01J C04B 1.363(11)
F01K C02Z 1.378(11)
F01L C04J 1.341(12)
F01M C03J 1.340(13)
F01N C04I 1.319(11)
F01O C039 1.325(11)
F01P C03Q 1.350(11)
F01Q C03K 1.349(11)
F01R C03Y 1.340(11)
F01S C046 1.335(12)
F01T C045 1.363(12)
F01U C03U 1.344(11)
F01V C031 1.351(11)
F01W C03I 1.348(12)
F01X C042 1.330(12)
F01Y C04J 1.329(13)
F020 C04H 1.353(12)
C024 C02G 1.381(14)
C024 C025 1.397(13)
C025 C02K 1.407(13)
C026 C02F 1.353(13)
C026 C03L 1.377(14)
C027 C02W 1.368(14)
C027 C03P 1.397(14)
C027 B04R 1.658(15)
C028 C04F 1.431(14)
C028 C047 1.438(14)
C028 C033 1.446(14)
C029 C03M 1.367(13)
C029 C03X 1.383(14)
C02A C02B 1.374(13)
C02A C02R 1.402(13)
C02A B04T 1.672(15)
C02B C02T 1.384(14)
C02C C033 1.497(14)
C02D C02Y 1.385(13)
C02D C02L 1.391(14)
C02F C04A 1.406(14)
C02G C03W 1.376(14)
C02H C02K 1.363(14)
C02H C03W 1.390(14)
C02I C02Y 1.386(14)
C02I C049 1.390(14)
C02J C036 1.402(14)
C02J C03Q 1.417(14)
C02L C04B 1.376(15)
C02M C03H 1.377(13)
C02M C03M 1.395(13)
C02M B04R 1.657(14)
C02N C035 1.387(13)
C02N C03A 1.410(13)
C02N B04T 1.638(15)
C02O C02U 1.393(14)
C02O C032 1.395(13)
C02P C034 1.374(14)
C02P C03E 1.391(14)
C02Q C03U 1.351(14)
C02Q C037 1.407(14)
C02R C044 1.385(14)
C02S C02Z 1.376(14)
C02S C032 1.409(14)
C02T C039 1.388(14)
C02U C03G 1.354(14)
C02V C035 1.379(14)
C02V C038 1.391(14)
C02W C03I 1.386(14)
C02X C042 1.396(14)
C02X C030 1.405(14)
C02Y B04R 1.661(15)
C02Z C03G 1.364(14)
C030 C03B 1.402(14)
C031 C03B 1.358(14)
C031 C04I 1.392(15)
C032 B04T 1.670(15)
C033 C04C 1.369(14)
C034 C03K 1.355(15)
C036 C037 1.380(14)
C036 B04R 1.668(15)
C038 C03D 1.353(14)
C039 C044 1.387(14)
C03A C03D 1.383(14)
C03C C03Z 1.420(14)
C03C C03R 1.435(15)
C03C C040 1.459(14)
C03E C041 1.380(14)
C03E B04T 1.655(15)
C03F C03S 1.369(14)
C03F C04A 1.392(15)
C03H C03N 1.388(14)
C03I C045 1.357(15)
C03J C04H 1.380(15)
C03J C04E 1.385(15)
C03K C03Y 1.366(15)
C03L C03S 1.411(13)
C03N C03X 1.379(14)
C03O C03P 1.362(14)
C03O C045 1.381(15)
C03Q C03U 1.359(14)
C03R C043 1.388(14)
C03R C04J 1.499(15)
C03V C048 1.394(14)
C03V C04E 1.397(15)
C03Y C041 1.405(14)
C03Z C04D 1.395(14)
C040 C04M 1.399(16)
C040 C04L 1.416(16)
C042 C04I 1.379(15)
C043 C04N 1.395(16)
C043 H04A 0.9500
C046 C04H 1.360(16)
C046 C048 1.364(15)
C047 C04G 1.394(14)
C049 C04B 1.351(14)
C04C C04K 1.389(15)
C04C H04B 0.9500
C04D C04P 1.399(15)
C04D H04C 0.9500
C04F C04O 1.412(16)
C04F C04Q 1.434(16)
C04G C04S 1.391(15)
C04G H04D 0.9500
C04K C04O 1.354(16)
C04K H04E 0.9500
C04L C04P 1.347(17)
C04L H04F 0.9500
C04M C04N 1.354(18)
C04M H04G 0.9500
C04N H04H 0.9500
C04O H04I 0.9500
C04P H04J 0.9500
C04Q C04S 1.345(16)
C04Q H04K 0.9500
C04S H04L 0.9500
C1S Cl2A 1.718(11)
C1S Cl2B 1.744(11)
C1S Cl1 1.755(11)
C1S H1S1 0.9900
C1S H1S2 0.9900
C2S Cl4B 1.664(13)
C2S Cl3 1.708(12)
C2S Cl4A 1.768(14)
C2S H2S1 0.9900
C2S H2S2 0.9900
